data_7231689
loop_
_publ_author_name
'Wang, Li'
'Zhang, Ruilian'
'Han, Qing-Xin'
'Xu, Cong'
'Chen, Wan-Min'
'Yang, Huan'
'Gao, Guoshu'
'Qin, Wenwu'
'Liu, Wei-Sheng'

_publ_section_title
;
 Amide-functionalized heterometallic helicate cages as highly efficient
 catalysts for CO2 conversion under mild condition
;
_journal_name_full 'Green Chemistry'
_journal_paper_doi 10.1039/C8GC02645A
_journal_year 2018
_chemical_formula_moiety 'C102 H108 Eu4 N18 O42 Zn3, 6(C2 H3 N)'
_chemical_formula_sum 'C114 H126 Eu4 N24 O42 Zn3'
_chemical_formula_weight 3308.33
_chemical_name_systematic
;
 ?
;
_space_group_crystal_system trigonal
_space_group_IT_number 167
_space_group_name_Hall '-R 3 2"c'
_space_group_name_H-M_alt 'R -3 c'
_symmetry_space_group_name_Hall '-R 3 2"c'
_symmetry_space_group_name_H-M 'R -3 c :H'
_atom_sites_solution_hydrogens mixed
_atom_sites_solution_primary direct
_audit_creation_date 2018-05-12
_audit_creation_method
;
Olex2 1.2
(compiled 2017.03.28 svn.r3405 for OlexSys, GUI svn.r5337)
;
_audit_update_record
;
2018-05-12 deposited with the CCDC.
2018-10-15 downloaded from the CCDC.
;
_cell_angle_alpha 90
_cell_angle_beta 90
_cell_angle_gamma 120
_cell_formula_units_Z 6
_cell_length_a 17.8497(5)
_cell_length_b 17.8497(5)
_cell_length_c 68.762(2)
_cell_measurement_reflns_used 10511
_cell_measurement_temperature 290.83(10)
_cell_measurement_theta_max 24.7600
_cell_measurement_theta_min 3.4970
_cell_volume 18973.2(9)
_computing_cell_refinement
;
CrysAlisPro, Agilent Technologies,
Version 1.171.37.35 (release 13-08-2014 CrysAlis171 .NET)
(compiled Aug 13 2014,18:06:01)
;
_computing_data_collection
;
CrysAlisPro, Agilent Technologies,
Version 1.171.37.35 (release 13-08-2014 CrysAlis171 .NET)
(compiled Aug 13 2014,18:06:01)
;
_computing_data_reduction
;
CrysAlisPro, Agilent Technologies,
Version 1.171.37.35 (release 13-08-2014 CrysAlis171 .NET)
(compiled Aug 13 2014,18:06:01)
;
_computing_molecular_graphics 'Olex2 (Dolomanov et al., 2009)'
_computing_publication_material 'Olex2 (Dolomanov et al., 2009)'
_computing_structure_refinement 'XL (Sheldrick, 2008)'
_computing_structure_solution 'ShelXS (Sheldrick, 2008)'
_diffrn_ambient_environment air
_diffrn_ambient_temperature 290.83(10)
_diffrn_detector 'CCD plate'
_diffrn_detector_area_resol_mean 16.0733
_diffrn_detector_type Eos
_diffrn_measured_fraction_theta_full 0.997
_diffrn_measured_fraction_theta_max 0.997
_diffrn_measurement_details
;
#__ type_ start__ end____ width___ exp.time_
  1 omega   -1.00   87.00   1.0000   25.0000
omega____ theta____ kappa____ phi______ frames
    -       20.4291   57.0000   90.0000 88

#__ type_ start__ end____ width___ exp.time_
  2 omega   61.00   91.00   1.0000   25.0000
omega____ theta____ kappa____ phi______ frames
    -       20.4291   77.0000    0.0000 30

#__ type_ start__ end____ width___ exp.time_
  3 omega   39.00   83.00   1.0000   25.0000
omega____ theta____ kappa____ phi______ frames
    -       20.4291  178.0000 -120.0000 44

#__ type_ start__ end____ width___ exp.time_
  4 omega   -3.00   93.00   1.0000   25.0000
omega____ theta____ kappa____ phi______ frames
    -       20.4291   38.0000    0.0000 96

#__ type_ start__ end____ width___ exp.time_
  5 omega  -18.00    9.00   1.0000   25.0000
omega____ theta____ kappa____ phi______ frames
    -      -17.1479  -99.0000  -30.0000 27

#__ type_ start__ end____ width___ exp.time_
  6 omega  -40.00   35.00   1.0000   25.0000
omega____ theta____ kappa____ phi______ frames
    -       20.4291  -57.0000 -150.0000 75

#__ type_ start__ end____ width___ exp.time_
  7 omega  -20.00    8.00   1.0000   25.0000
omega____ theta____ kappa____ phi______ frames
    -      -17.1479  -99.0000  120.0000 28
;
_diffrn_measurement_device 'four-circle diffractometer'
_diffrn_measurement_device_type 'SuperNova, Dual, Cu at zero, Eos'
_diffrn_measurement_method '\w scans'
_diffrn_orient_matrix_UB_11 -0.0166591000
_diffrn_orient_matrix_UB_12 0.0011375000
_diffrn_orient_matrix_UB_13 -0.0092940000
_diffrn_orient_matrix_UB_21 0.0082059000
_diffrn_orient_matrix_UB_22 0.0425139000
_diffrn_orient_matrix_UB_23 0.0018980000
_diffrn_orient_matrix_UB_31 0.0419540000
_diffrn_orient_matrix_UB_32 0.0172320000
_diffrn_orient_matrix_UB_33 -0.0040564000
_diffrn_radiation_monochromator mirror
_diffrn_radiation_probe x-ray
_diffrn_radiation_type MoK\a
_diffrn_radiation_wavelength 0.710
_diffrn_reflns_av_R_equivalents 0.1035
_diffrn_reflns_av_unetI/netI 0.0570
_diffrn_reflns_Laue_measured_fraction_full 0.997
_diffrn_reflns_Laue_measured_fraction_max 0.997
_diffrn_reflns_limit_h_max 22
_diffrn_reflns_limit_h_min -21
_diffrn_reflns_limit_k_max 21
_diffrn_reflns_limit_k_min -22
_diffrn_reflns_limit_l_max 84
_diffrn_reflns_limit_l_min -51
_diffrn_reflns_number 42103
_diffrn_reflns_point_group_measured_fraction_full 0.997
_diffrn_reflns_point_group_measured_fraction_max 0.997
_diffrn_reflns_theta_full 25.214
_diffrn_reflns_theta_max 25.993
_diffrn_reflns_theta_min 3.496
_diffrn_source 'SuperNova (Mo) X-ray Source'
_exptl_absorpt_coefficient_mu 2.606
_exptl_absorpt_correction_T_max 1.00000
_exptl_absorpt_correction_T_min 0.91804
_exptl_absorpt_correction_type multi-scan
_exptl_absorpt_process_details
;
CrysAlisPro, Agilent Technologies,
Version 1.171.37.35 (release 13-08-2014 CrysAlis171 .NET)
(compiled Aug 13 2014,18:06:01)
Empirical absorption correction using spherical harmonics,
 implemented in SCALE3 ABSPACK scaling algorithm.
;
_exptl_crystal_colour 'clear light colourless'
_exptl_crystal_colour_lustre clear
_exptl_crystal_colour_modifier light
_exptl_crystal_colour_primary colourless
_exptl_crystal_density_diffrn 1.737
_exptl_crystal_F_000 9936
_exptl_crystal_size_max 0.2
_exptl_crystal_size_mid 0.15
_exptl_crystal_size_min 0.15
_refine_diff_density_max 1.800
_refine_diff_density_min -0.991
_refine_diff_density_rms 0.134
_refine_ls_extinction_method none
_refine_ls_goodness_of_fit_ref 1.033
_refine_ls_hydrogen_treatment constr
_refine_ls_matrix_type full
_refine_ls_number_parameters 285
_refine_ls_number_reflns 4145
_refine_ls_number_restraints 18
_refine_ls_restrained_S_all 1.034
_refine_ls_R_factor_all 0.0825
_refine_ls_R_factor_gt 0.0420
_refine_ls_shift/su_max 0.001
_refine_ls_shift/su_mean 0.000
_refine_ls_structure_factor_coef Fsqd
_refine_ls_weighting_details
;
 w=1/[\s^2^(Fo^2^)+(0.0261P)^2^+230.4551P]
 where P=(Fo^2^+2Fc^2^)/3
;
_refine_ls_weighting_scheme calc
_refine_ls_wR_factor_gt 0.0829
_refine_ls_wR_factor_ref 0.1021
_reflns_Friedel_coverage 0.000
_reflns_number_gt 2609
_reflns_number_total 4145
_reflns_threshold_expression 'I > 2\s(I)'
_cod_data_source_file c8gc02645a2.cif
_cod_data_source_block l-zneu
_cod_original_cell_volume 18973.1(12)
_cod_database_code 7231689
_shelxl_version_number 2013-2
_shelx_space_group_comment
;
The symmetry employed for this shelxl refinement is uniquely defined
by the following loop, which should always be used as a source of
symmetry information in preference to the above space-group names.
They are only intended as comments.
;
_reflns_odcompleteness_completeness 99.64
_reflns_odcompleteness_iscentric 1
_reflns_odcompleteness_theta 26.32
_olex2_refinement_description
;
1. Fixed Uiso
 At 1.2 times of:
  All C(H) groups, All C(H,H) groups, All N(H) groups
 At 1.5 times of:
  All C(H,H,H) groups, All O(H,H) groups
2. Uiso/Uaniso restraints and constraints
Uanis(C18) \\sim Ueq, Uanis(N4) \\sim Ueq, Uanis(C19) \\sim Ueq: with sigma of
0.01 and sigma for terminal atoms of 0.02
3.a Rotating group:
 O5(H5A,H5B)
3.b Secondary CH2 refined with riding coordinates:
 C8(H8A,H8B), C9(H9A,H9B)
3.c Aromatic/amide H refined with riding coordinates:
 N2(H2), C3(H3), C4(H4), C5(H5), C6(H6), C14(H14), C17(H17), C13(H13), C10(H10)
3.d Idealised Me refined as rotating group:
 C16(H16A,H16B,H16C), C19(H19A,H19B,H19C)
;
_olex2_submission_special_instructions 'No special instructions were received'

loop_
_space_group_symop_operation_xyz
'x, y, z'
'-y, x-y, z'
'-x+y, -x, z'
'x-y, -y, -z+1/2'
'-x, -x+y, -z+1/2'
'y, x, -z+1/2'
'x+2/3, y+1/3, z+1/3'
'-y+2/3, x-y+1/3, z+1/3'
'-x+y+2/3, -x+1/3, z+1/3'
'x-y+2/3, -y+1/3, -z+5/6'
'-x+2/3, -x+y+1/3, -z+5/6'
'y+2/3, x+1/3, -z+5/6'
'x+1/3, y+2/3, z+2/3'
'-y+1/3, x-y+2/3, z+2/3'
'-x+y+1/3, -x+2/3, z+2/3'
'x-y+1/3, -y+2/3, -z+7/6'
'-x+1/3, -x+y+2/3, -z+7/6'
'y+1/3, x+2/3, -z+7/6'
'-x, -y, -z'
'y, -x+y, -z'
'x-y, x, -z'
'-x+y, y, z-1/2'
'x, x-y, z-1/2'
'-y, -x, z-1/2'
'-x+2/3, -y+1/3, -z+1/3'
'y+2/3, -x+y+1/3, -z+1/3'
'x-y+2/3, x+1/3, -z+1/3'
'-x+y+2/3, y+1/3, z-1/6'
'x+2/3, x-y+1/3, z-1/6'
'-y+2/3, -x+1/3, z-1/6'
'-x+1/3, -y+2/3, -z+2/3'
'y+1/3, -x+y+2/3, -z+2/3'
'x-y+1/3, x+2/3, -z+2/3'
'-x+y+1/3, y+2/3, z+1/6'
'x+1/3, x-y+2/3, z+1/6'
'-y+1/3, -x+2/3, z+1/6'

loop_
_atom_site_label
_atom_site_type_symbol
_atom_site_fract_x
_atom_site_fract_y
_atom_site_fract_z
_atom_site_U_iso_or_equiv
_atom_site_adp_type
_atom_site_occupancy
_atom_site_site_symmetry_order
_atom_site_calc_flag
_atom_site_refinement_flags_posn
_atom_site_refinement_flags_adp
_atom_site_refinement_flags_occupancy
Eu1 Eu 0.6667 0.3333 0.48446(2) 0.02109(14) Uani 1 3 d S T P
Eu2 Eu 0.6667 0.3333 0.53634(2) 0.02173(14) Uani 1 3 d S T P
Zn1 Zn 0.6667 0.57893(6) 0.5833 0.0321(3) Uani 1 2 d S T P
O1 O 0.6972(3) 0.2471(3) 0.46088(7) 0.0471(13) Uani 1 1 d . . .
O5 O 0.5609(3) 0.3190(3) 0.56105(7) 0.0426(12) Uani 1 1 d . . .
H5A H 0.5680 0.3688 0.5636 0.064 Uiso 1 1 d GR . .
H5B H 0.5685 0.2970 0.5713 0.064 Uiso 1 1 d GR . .
O2 O 0.8088(3) 0.3383(3) 0.47704(7) 0.0362(11) Uani 1 1 d . . .
O4 O 0.6460(3) 0.4603(3) 0.53693(6) 0.0316(10) Uani 1 1 d . . .
O6 O 0.5628(3) 0.4749(3) 0.58997(8) 0.0445(13) Uani 1 1 d . . .
C8 C 0.6911(4) 0.6331(4) 0.53282(10) 0.0359(16) Uani 1 1 d . . .
H8A H 0.7242 0.6732 0.5225 0.043 Uiso 1 1 calc R . .
H8B H 0.7278 0.6146 0.5391 0.043 Uiso 1 1 calc R . .
N2 N 0.6156(3) 0.5583(3) 0.52456(8) 0.0329(13) Uani 1 1 d . . .
H2 H 0.5814 0.5673 0.5174 0.039 Uiso 1 1 calc R . .
C9 C 0.6638(4) 0.6786(4) 0.54765(10) 0.0375(17) Uani 1 1 d . . .
H9A H 0.7147 0.7279 0.5531 0.045 Uiso 1 1 calc R . .
H9B H 0.6293 0.6995 0.5413 0.045 Uiso 1 1 calc R . .
C16 C 0.2351(5) 0.4567(7) 0.59069(14) 0.085(3) Uani 1 1 d . . .
H16A H 0.2079 0.4381 0.5782 0.127 Uiso 1 1 calc GR . .
H16B H 0.2428 0.5126 0.5937 0.127 Uiso 1 1 calc GR . .
H16C H 0.1993 0.4160 0.6004 0.127 Uiso 1 1 calc GR . .
O7 O 0.8171(3) 0.2442(3) 0.45844(8) 0.0529(14) Uani 1 1 d . . .
C3 C 0.4368(4) 0.4138(4) 0.52219(9) 0.0303(15) Uani 1 1 d . . .
H3 H 0.4410 0.4640 0.5273 0.036 Uiso 1 1 calc R . .
C4 C 0.3568(4) 0.3466(4) 0.51663(9) 0.0316(15) Uani 1 1 d . . .
H4 H 0.3072 0.3506 0.5185 0.038 Uiso 1 1 calc R . .
N1 N 0.7764(4) 0.2762(4) 0.46512(8) 0.0366(14) Uani 1 1 d . . .
C5 C 0.3510(4) 0.2733(4) 0.50830(10) 0.0357(16) Uani 1 1 d . . .
H5 H 0.2974 0.2281 0.5044 0.043 Uiso 1 1 calc R . .
N3 N 0.6132(3) 0.6183(3) 0.56329(8) 0.0306(12) Uani 1 1 d . . .
C7 C 0.5964(4) 0.4773(4) 0.52747(9) 0.0274(14) Uani 1 1 d . . .
C11 C 0.4704(4) 0.5272(4) 0.57759(9) 0.0326(14) Uani 1 1 d . . .
C6 C 0.4241(4) 0.2667(4) 0.50565(10) 0.0322(16) Uani 1 1 d . . .
H6 H 0.4193 0.2176 0.4997 0.039 Uiso 1 1 calc R . .
C2 C 0.5117(4) 0.4076(4) 0.52024(9) 0.0260(14) Uani 1 1 d . . .
C15 C 0.3224(5) 0.4617(6) 0.59029(12) 0.059(2) Uani 1 1 d . . .
C14 C 0.3400(5) 0.4084(6) 0.60173(12) 0.060(2) Uani 1 1 d . . .
H14 H 0.2966 0.3678 0.6097 0.071 Uiso 1 1 calc R . .
C12 C 0.4871(4) 0.4727(4) 0.58964(10) 0.0343(16) Uani 1 1 d . . .
C17 C 0.3877(5) 0.5197(5) 0.57838(11) 0.049(2) Uani 1 1 d . . .
H17 H 0.3770 0.5556 0.5705 0.059 Uiso 1 1 calc R . .
C13 C 0.4195(4) 0.4137(5) 0.60171(11) 0.047(2) Uani 1 1 d . . .
H13 H 0.4288 0.3775 0.6098 0.057 Uiso 1 1 calc R . .
C1 C 0.5049(4) 0.3322(4) 0.51172(8) 0.0222(13) Uani 1 1 d . . .
O3 O 0.5752(2) 0.3253(2) 0.50955(6) 0.0264(10) Uani 1 1 d . . .
C10 C 0.5320(4) 0.5903(4) 0.56406(10) 0.0345(16) Uani 1 1 d . . .
H10 H 0.5100 0.6128 0.5550 0.041 Uiso 1 1 calc R . .
N4 N 0.1110(11) 0.1942(11) 0.5185(3) 0.207(7) Uani 1 1 d . U .
C18 C 0.1350(10) 0.1487(11) 0.5245(2) 0.133(5) Uani 1 1 d . U .
C19 C 0.1661(10) 0.0857(9) 0.5321(2) 0.153(6) Uani 1 1 d . U .
H19A H 0.1486 0.0387 0.5232 0.230 Uiso 1 1 calc GR . .
H19B H 0.1406 0.0634 0.5446 0.230 Uiso 1 1 calc GR . .
H19C H 0.2280 0.1166 0.5333 0.230 Uiso 1 1 calc GR . .

loop_
_atom_site_aniso_label
_atom_site_aniso_U_11
_atom_site_aniso_U_22
_atom_site_aniso_U_33
_atom_site_aniso_U_23
_atom_site_aniso_U_13
_atom_site_aniso_U_12
Eu1 0.02150(18) 0.02150(18) 0.0203(3) 0.000 0.000 0.01075(9)
Eu2 0.02348(18) 0.02348(18) 0.0182(3) 0.000 0.000 0.01174(9)
Zn1 0.0301(6) 0.0329(4) 0.0324(6) -0.0011(2) -0.0022(5) 0.0151(3)
O1 0.035(3) 0.056(3) 0.048(3) -0.026(3) -0.006(2) 0.021(2)
O5 0.049(3) 0.035(3) 0.040(3) -0.001(2) 0.015(2) 0.018(2)
O2 0.030(3) 0.037(3) 0.042(3) -0.006(2) -0.001(2) 0.017(2)
O4 0.036(2) 0.027(2) 0.033(3) -0.001(2) -0.004(2) 0.017(2)
O6 0.031(3) 0.038(3) 0.065(4) 0.016(2) -0.004(2) 0.017(2)
C8 0.036(4) 0.039(4) 0.033(4) 0.000(3) 0.000(3) 0.018(3)
N2 0.045(3) 0.029(3) 0.027(3) -0.003(2) -0.009(3) 0.021(3)
C9 0.041(4) 0.028(4) 0.039(5) 0.002(3) 0.000(3) 0.014(3)
C16 0.050(5) 0.145(10) 0.069(7) 0.012(7) 0.015(5) 0.056(6)
O7 0.049(3) 0.062(3) 0.061(4) -0.011(3) 0.010(3) 0.037(3)
C3 0.036(4) 0.035(4) 0.024(4) 0.001(3) 0.004(3) 0.020(3)
C4 0.030(4) 0.049(4) 0.025(4) 0.005(3) 0.001(3) 0.026(3)
N1 0.036(3) 0.038(3) 0.035(4) 0.005(3) 0.010(3) 0.019(3)
C5 0.028(4) 0.041(4) 0.033(4) 0.007(3) 0.000(3) 0.014(3)
N3 0.036(3) 0.027(3) 0.029(3) -0.003(2) 0.000(3) 0.016(3)
C7 0.036(4) 0.030(4) 0.019(3) 0.000(3) 0.002(3) 0.020(3)
C11 0.034(4) 0.037(4) 0.030(4) 0.001(3) 0.001(3) 0.020(3)
C6 0.029(4) 0.038(4) 0.032(4) 0.002(3) 0.001(3) 0.018(3)
C2 0.027(3) 0.028(3) 0.024(4) 0.002(3) 0.002(3) 0.015(3)
C15 0.045(5) 0.099(7) 0.045(5) 0.009(5) 0.008(4) 0.046(5)
C14 0.034(4) 0.084(6) 0.046(5) 0.020(5) 0.012(4) 0.019(4)
C12 0.036(4) 0.038(4) 0.030(4) 0.008(3) -0.002(3) 0.018(3)
C17 0.048(5) 0.077(6) 0.032(4) -0.001(4) -0.007(4) 0.038(4)
C13 0.037(4) 0.062(5) 0.038(5) 0.012(4) 0.001(3) 0.021(4)
C1 0.027(3) 0.030(3) 0.015(3) 0.007(3) 0.005(3) 0.018(3)
O3 0.026(2) 0.026(2) 0.029(3) -0.0037(19) -0.0029(19) 0.0144(19)
C10 0.047(4) 0.032(4) 0.034(4) -0.003(3) -0.006(3) 0.027(3)
N4 0.214(13) 0.232(14) 0.219(14) 0.035(11) -0.043(11) 0.144(11)
C18 0.118(8) 0.142(9) 0.117(9) 0.004(7) 0.015(7) 0.049(7)
C19 0.163(12) 0.142(11) 0.162(13) 0.029(10) 0.011(10) 0.081(10)

loop_
_atom_type_symbol
_atom_type_description
_atom_type_scat_dispersion_real
_atom_type_scat_dispersion_imag
_atom_type_scat_source
C C 0.0033 0.0016 'International Tables Vol C Tables 4.2.6.8 and 6.1.1.4'
H H 0.0000 0.0000 'International Tables Vol C Tables 4.2.6.8 and 6.1.1.4'
Eu Eu -0.1578 3.6682 'International Tables Vol C Tables 4.2.6.8 and 6.1.1.4'
N N 0.0061 0.0033 'International Tables Vol C Tables 4.2.6.8 and 6.1.1.4'
O O 0.0106 0.0060 'International Tables Vol C Tables 4.2.6.8 and 6.1.1.4'
Zn Zn 0.2839 1.4301 'International Tables Vol C Tables 4.2.6.8 and 6.1.1.4'

loop_
_geom_angle_atom_site_label_1
_geom_angle_atom_site_label_2
_geom_angle_atom_site_label_3
_geom_angle
_geom_angle_site_symmetry_1
_geom_angle_site_symmetry_3
O1 Eu1 O1 81.77(19) . 2_655
O1 Eu1 O1 81.77(19) . 3_665
O1 Eu1 O1 81.77(19) 2_655 3_665
O1 Eu1 O2 126.21(17) 2_655 3_665
O1 Eu1 O2 126.21(17) . 2_655
O1 Eu1 O2 50.62(14) 2_655 2_655
O1 Eu1 O2 50.61(14) . .
O1 Eu1 O2 69.52(15) . 3_665
O1 Eu1 O2 126.21(17) 3_665 .
O1 Eu1 O2 69.52(15) 3_665 2_655
O1 Eu1 O2 50.62(14) 3_665 3_665
O1 Eu1 O2 69.52(15) 2_655 .
O1 Eu1 N1 75.75(15) 2_655 .
O1 Eu1 N1 75.75(15) . 3_665
O1 Eu1 N1 105.10(17) 2_655 3_665
O1 Eu1 N1 25.38(15) 3_665 3_665
O1 Eu1 N1 75.75(15) 3_665 2_655
O1 Eu1 N1 25.38(15) 2_655 2_655
O1 Eu1 N1 25.38(15) . .
O1 Eu1 N1 105.11(17) . 2_655
O1 Eu1 N1 105.10(17) 3_665 .
O2 Eu1 O2 116.09(7) . 3_665
O2 Eu1 O2 116.09(7) 3_665 2_655
O2 Eu1 O2 116.09(7) . 2_655
O2 Eu1 N1 92.24(14) . 2_655
O2 Eu1 N1 126.34(14) 2_655 .
O2 Eu1 N1 126.34(14) . 3_665
O2 Eu1 N1 25.34(14) 2_655 2_655
O2 Eu1 N1 25.34(14) 3_665 3_665
O2 Eu1 N1 25.33(14) . .
O2 Eu1 N1 92.25(14) 3_665 .
O2 Eu1 N1 92.25(14) 2_655 3_665
O2 Eu1 N1 126.34(14) 3_665 2_655
N1 Eu1 N1 101.12(14) . 2_655
N1 Eu1 N1 101.12(14) . 3_665
N1 Eu1 N1 101.11(14) 3_665 2_655
O3 Eu1 O1 89.11(16) . 3_665
O3 Eu1 O1 144.24(15) . .
O3 Eu1 O1 131.18(15) 2_655 3_665
O3 Eu1 O1 89.11(16) 2_655 .
O3 Eu1 O1 131.18(14) 3_665 .
O3 Eu1 O1 144.24(15) 2_655 2_655
O3 Eu1 O1 131.18(14) . 2_655
O3 Eu1 O1 89.11(16) 3_665 2_655
O3 Eu1 O1 144.24(14) 3_665 3_665
O3 Eu1 O2 77.97(14) 2_655 .
O3 Eu1 O2 81.22(14) 3_665 .
O3 Eu1 O2 81.22(14) . 2_655
O3 Eu1 O2 77.97(14) 3_665 2_655
O3 Eu1 O2 143.72(15) 2_655 2_655
O3 Eu1 O2 81.22(14) 2_655 3_665
O3 Eu1 O2 143.72(15) 3_665 3_665
O3 Eu1 O2 143.73(15) . .
O3 Eu1 O2 77.97(14) . 3_665
O3 Eu1 N1 81.29(14) 2_655 .
O3 Eu1 N1 105.96(15) 3_665 .
O3 Eu1 N1 81.29(15) . 3_665
O3 Eu1 N1 151.83(14) 3_665 3_665
O3 Eu1 N1 105.96(15) 2_655 3_665
O3 Eu1 N1 151.83(15) 2_655 2_655
O3 Eu1 N1 81.29(15) 3_665 2_655
O3 Eu1 N1 151.83(14) . .
O3 Eu1 N1 105.96(15) . 2_655
O3 Eu1 O3 71.20(15) . 3_665
O3 Eu1 O3 71.21(15) 2_655 .
O3 Eu1 O3 71.20(15) 2_655 3_665
O5 Eu2 Eu1 133.76(12) 2_655 .
O5 Eu2 Eu1 133.76(12) 3_665 .
O5 Eu2 Eu1 133.76(12) . .
O5 Eu2 O5 77.44(18) 2_655 3_665
O5 Eu2 O5 77.44(18) 2_655 .
O5 Eu2 O5 77.44(18) . 3_665
O5 Eu2 O4 67.96(15) . .
O5 Eu2 O4 67.96(15) 2_655 2_655
O5 Eu2 O4 135.31(16) 3_665 2_655
O5 Eu2 O4 68.31(14) 3_665 .
O5 Eu2 O4 68.31(14) 2_655 3_665
O5 Eu2 O4 67.96(15) 3_665 3_665
O5 Eu2 O4 135.30(16) 2_655 .
O5 Eu2 O4 135.31(16) . 3_665
O5 Eu2 O4 68.31(14) . 2_655
O4 Eu2 Eu1 90.93(10) 3_665 .
O4 Eu2 Eu1 90.93(10) 2_655 .
O4 Eu2 Eu1 90.94(10) . .
O4 Eu2 O4 119.974(6) 3_665 2_655
O4 Eu2 O4 119.972(8) 3_665 .
O4 Eu2 O4 119.975(7) 2_655 .
O3 Eu2 Eu1 40.38(10) . .
O3 Eu2 Eu1 40.38(10) 3_665 .
O3 Eu2 Eu1 40.38(10) 2_655 .
O3 Eu2 O5 137.93(14) 2_655 .
O3 Eu2 O5 93.41(15) . .
O3 Eu2 O5 141.15(14) 2_655 3_665
O3 Eu2 O5 93.41(16) 3_665 3_665
O3 Eu2 O5 141.16(15) . 2_655
O3 Eu2 O5 137.93(13) 3_665 2_655
O3 Eu2 O5 137.93(13) . 3_665
O3 Eu2 O5 93.41(15) 2_655 2_655
O3 Eu2 O5 141.16(14) 3_665 .
O3 Eu2 O4 73.55(14) 2_655 3_665
O3 Eu2 O4 73.55(14) . 2_655
O3 Eu2 O4 70.19(13) . .
O3 Eu2 O4 131.26(14) 2_655 .
O3 Eu2 O4 131.25(14) 3_665 2_655
O3 Eu2 O4 70.19(14) 2_655 2_655
O3 Eu2 O4 131.25(14) . 3_665
O3 Eu2 O4 73.55(14) 3_665 .
O3 Eu2 O4 70.19(13) 3_665 3_665
O3 Eu2 O3 68.26(15) 2_655 3_665
O3 Eu2 O3 68.26(15) 2_655 .
O3 Eu2 O3 68.26(15) 3_665 .
O6 Zn1 O6 121.8(3) 17_655 .
O6 Zn1 N3 118.1(2) . 17_655
O6 Zn1 N3 118.1(2) 17_655 .
O6 Zn1 N3 96.0(2) 17_655 17_655
O6 Zn1 N3 96.0(2) . .
N3 Zn1 N3 107.4(3) 17_655 .
N1 O1 Eu1 98.1(4) . .
Eu2 O5 H5A 109.3 . .
Eu2 O5 H5B 109.3 . .
H5A O5 H5B 109.4 . .
N1 O2 Eu1 95.1(3) . .
C7 O4 Eu2 131.4(4) . .
C12 O6 Zn1 120.1(4) . .
H8A C8 H8B 108.1 . .
N2 C8 H8A 109.5 . .
N2 C8 H8B 109.5 . .
N2 C8 C9 110.6(5) . .
C9 C8 H8A 109.5 . .
C9 C8 H8B 109.5 . .
C8 N2 H2 118.1 . .
C7 N2 C8 123.9(5) . .
C7 N2 H2 118.1 . .
C8 C9 H9A 109.7 . .
C8 C9 H9B 109.7 . .
H9A C9 H9B 108.2 . .
N3 C9 C8 110.0(5) . .
N3 C9 H9A 109.7 . .
N3 C9 H9B 109.7 . .
H16A C16 H16B 109.5 . .
H16A C16 H16C 109.5 . .
H16B C16 H16C 109.5 . .
C15 C16 H16A 109.5 . .
C15 C16 H16B 109.5 . .
C15 C16 H16C 109.5 . .
C4 C3 H3 119.4 . .
C4 C3 C2 121.1(6) . .
C2 C3 H3 119.4 . .
C3 C4 H4 120.3 . .
C3 C4 C5 119.4(6) . .
C5 C4 H4 120.3 . .
O1 N1 Eu1 56.5(3) . .
O2 N1 Eu1 59.6(3) . .
O2 N1 O1 115.8(5) . .
O7 N1 Eu1 172.5(5) . .
O7 N1 O1 121.6(6) . .
O7 N1 O2 122.6(6) . .
C4 C5 H5 119.7 . .
C6 C5 C4 120.6(6) . .
C6 C5 H5 119.7 . .
C9 N3 Zn1 122.5(4) . .
C10 N3 Zn1 118.9(5) . .
C10 N3 C9 118.6(6) . .
O4 C7 N2 121.0(6) . .
O4 C7 C2 121.3(5) . .
N2 C7 C2 117.6(5) . .
C12 C11 C10 124.7(6) . .
C17 C11 C12 118.7(6) . .
C17 C11 C10 116.6(6) . .
C5 C6 H6 119.5 . .
C5 C6 C1 121.0(6) . .
C1 C6 H6 119.5 . .
C3 C2 C7 121.0(6) . .
C3 C2 C1 118.9(6) . .
C1 C2 C7 120.1(5) . .
C14 C15 C16 121.9(8) . .
C17 C15 C16 121.0(8) . .
C17 C15 C14 117.1(7) . .
C15 C14 H14 118.9 . .
C13 C14 C15 122.2(7) . .
C13 C14 H14 118.9 . .
O6 C12 C11 123.2(6) . .
O6 C12 C13 119.4(6) . .
C13 C12 C11 117.4(6) . .
C11 C17 H17 118.5 . .
C15 C17 C11 123.1(7) . .
C15 C17 H17 118.5 . .
C14 C13 C12 121.4(7) . .
C14 C13 H13 119.3 . .
C12 C13 H13 119.3 . .
C6 C1 C2 118.9(5) . .
O3 C1 C6 121.1(6) . .
O3 C1 C2 120.0(5) . .
Eu1 O3 Eu2 97.38(14) . .
C1 O3 Eu1 137.9(4) . .
C1 O3 Eu2 123.4(4) . .
N3 C10 C11 127.0(6) . .
N3 C10 H10 116.5 . .
C11 C10 H10 116.5 . .
N4 C18 C19 179(2) . .
C18 C19 H19A 109.5 . .
C18 C19 H19B 109.5 . .
C18 C19 H19C 109.5 . .
H19A C19 H19B 109.5 . .
H19A C19 H19C 109.5 . .
H19B C19 H19C 109.5 . .

loop_
_geom_bond_atom_site_label_1
_geom_bond_atom_site_label_2
_geom_bond_distance
_geom_bond_site_symmetry_2
Eu1 O1 2.477(4) .
Eu1 O1 2.477(5) 2_655
Eu1 O1 2.477(5) 3_665
Eu1 O2 2.545(4) 2_655
Eu1 O2 2.545(4) .
Eu1 O2 2.545(4) 3_665
Eu1 N1 2.940(6) 3_665
Eu1 N1 2.940(6) 2_655
Eu1 N1 2.940(6) .
Eu1 O3 2.330(4) 3_665
Eu1 O3 2.330(4) .
Eu1 O3 2.330(4) 2_655
Eu2 O5 2.457(4) .
Eu2 O5 2.457(4) 3_665
Eu2 O5 2.457(4) 2_655
Eu2 O4 2.472(4) 3_665
Eu2 O4 2.472(4) 2_655
Eu2 O4 2.472(4) .
Eu2 O3 2.418(4) 3_665
Eu2 O3 2.418(4) .
Eu2 O3 2.418(4) 2_655
Zn1 O6 1.910(4) 17_655
Zn1 O6 1.910(4) .
Zn1 N3 1.993(5) 17_655
Zn1 N3 1.994(5) .
O1 N1 1.273(7) .
O5 H5A 0.8506 .
O5 H5B 0.8512 .
O2 N1 1.263(7) .
O4 C7 1.252(7) .
O6 C12 1.332(7) .
C8 H8A 0.9700 .
C8 H8B 0.9700 .
C8 N2 1.456(8) .
C8 C9 1.527(9) .
N2 H2 0.8600 .
N2 C7 1.325(7) .
C9 H9A 0.9700 .
C9 H9B 0.9700 .
C9 N3 1.469(8) .
C16 H16A 0.9600 .
C16 H16B 0.9600 .
C16 H16C 0.9600 .
C16 C15 1.515(10) .
O7 N1 1.217(7) .
C3 H3 0.9300 .
C3 C4 1.383(9) .
C3 C2 1.402(8) .
C4 H4 0.9300 .
C4 C5 1.384(9) .
C5 H5 0.9300 .
C5 C6 1.379(8) .
N3 C10 1.276(8) .
C7 C2 1.484(8) .
C11 C12 1.418(8) .
C11 C17 1.415(9) .
C11 C10 1.451(9) .
C6 H6 0.9300 .
C6 C1 1.392(8) .
C2 C1 1.416(8) .
C15 C14 1.386(11) .
C15 C17 1.377(10) .
C14 H14 0.9300 .
C14 C13 1.374(10) .
C12 C13 1.409(9) .
C17 H17 0.9300 .
C13 H13 0.9300 .
C1 O3 1.329(6) .
C10 H10 0.9300 .
N4 C18 1.166(18) .
C18 C19 1.573(19) .
C19 H19A 0.9600 .
C19 H19B 0.9600 .
C19 H19C 0.9600 .

loop_
_geom_torsion_atom_site_label_1
_geom_torsion_atom_site_label_2
_geom_torsion_atom_site_label_3
_geom_torsion_atom_site_label_4
_geom_torsion
Eu1 O1 N1 O2 -6.6(6)
Eu1 O1 N1 O7 171.4(5)
Eu1 O2 N1 O1 6.4(6)
Eu1 O2 N1 O7 -171.6(5)
Eu2 O4 C7 N2 -155.0(4)
Eu2 O4 C7 C2 29.1(9)
Zn1 O6 C12 C11 26.8(9)
Zn1 O6 C12 C13 -153.4(5)
Zn1 N3 C10 C11 -3.9(9)
O4 C7 C2 C3 135.2(7)
O4 C7 C2 C1 -43.0(9)
O6 C12 C13 C14 -179.4(7)
C8 N2 C7 O4 -3.8(10)
C8 N2 C7 C2 172.2(6)
C8 C9 N3 Zn1 71.9(6)
C8 C9 N3 C10 -108.2(7)
N2 C8 C9 N3 58.9(7)
N2 C7 C2 C3 -40.9(9)
N2 C7 C2 C1 141.0(6)
C9 C8 N2 C7 -113.2(7)
C9 N3 C10 C11 176.2(6)
C16 C15 C14 C13 -178.8(9)
C16 C15 C17 C11 179.6(8)
C3 C4 C5 C6 0.4(10)
C3 C2 C1 C6 -0.3(9)
C3 C2 C1 O3 179.4(5)
C4 C3 C2 C7 -175.7(6)
C4 C3 C2 C1 2.4(9)
C4 C5 C6 C1 1.7(10)
C5 C6 C1 C2 -1.8(9)
C5 C6 C1 O3 178.6(6)
C7 C2 C1 C6 177.9(6)
C7 C2 C1 O3 -2.5(9)
C11 C12 C13 C14 0.5(11)
C6 C1 O3 Eu1 74.4(7)
C6 C1 O3 Eu2 -122.1(5)
C2 C3 C4 C5 -2.5(10)
C2 C1 O3 Eu1 -105.2(6)
C2 C1 O3 Eu2 58.3(7)
C15 C14 C13 C12 -1.4(13)
C14 C15 C17 C11 -0.7(13)
C12 C11 C17 C15 -0.2(12)
C12 C11 C10 N3 -13.8(11)
C17 C11 C12 O6 -179.9(7)
C17 C11 C12 C13 0.3(10)
C17 C11 C10 N3 167.0(7)
C17 C15 C14 C13 1.5(13)
C10 C11 C12 O6 1.0(11)
C10 C11 C12 C13 -178.8(6)
C10 C11 C17 C15 179.0(7)
